data_4330080
loop_
_publ_author_name
'Elena Chelebaeva'
'J\'er\^ome Long'
'Joulia Larionova'
'Rute A. S. Ferreira'
'Luis D. Carlos'
'Filipe A. Almeida Paz'
'Jos\'e B. R. Gomes'
'Alexander Trifonov'
'Christian Gu\'erin'
'Yannick Guari'

_publ_contact_author_address
; Institut Charles Gerhardt Montpellier
  UMR 5253
  CNRS-UM2-ENSCM-UM1
  Chimie Moleculaire et Organisation du Solide
  Universite Montpellier II
  Place E. Bataillon
  34095 Montpellier cedex 5
  France
;
_publ_contact_author_email joulia@univ-montp2.fr
_publ_contact_author_name 'Professor Joulia Larionova'
_publ_section_title
;
 Bifunctional Mixed-Lanthanide Cyano-Bridged Coordination Polymers
 Ln0.5Ln'0.5(H2O)5[W(CN)8] (Ln/Ln' = Eu3+/Tb3+, Eu3+/Gd3+, Tb3+/Sm3+)
;
_journal_name_full 'Inorganic Chemistry'
_journal_page_first 9005
_journal_page_last 9016
_journal_paper_doi 10.1021/ic301144j
_journal_volume 51
_journal_year 2012
_chemical_formula_moiety 'C16 H20 Eu N16 O10 Tb W2'
_chemical_formula_sum 'C16 H20 Eu N16 O10 Tb W2'
_chemical_formula_weight 1275.06
_chemical_name_systematic
; 
 ? 
;
_space_group_IT_number 129
_symmetry_cell_setting tetragonal
_symmetry_space_group_name_Hall '-P 4a 2a'
_symmetry_space_group_name_H-M 'P 4/n m m :2'
_atom_sites_solution_hydrogens none
_atom_sites_solution_primary direct
_atom_sites_solution_secondary difmap
_audit_creation_date '26 January 2012'
_audit_creation_method 'SHELXL-97, manual editing plus enCIFer'
_cell_angle_alpha 90.00
_cell_angle_beta 90.00
_cell_angle_gamma 90.00
_cell_formula_units_Z 1
_cell_length_a 10.95080(10)
_cell_length_b 10.95080(10)
_cell_length_c 7.11970(10)
_cell_measurement_reflns_used 9094
_cell_measurement_temperature 150(2)
_cell_measurement_theta_max 45.28
_cell_measurement_theta_min 2.63
_cell_volume 853.795(16)
_computing_cell_refinement 'APEX2 (Bruker, 2006)'
_computing_data_collection 'APEX2 (Bruker, 2006)'
_computing_data_reduction 'SAINT+ (Bruker, 2005)'
_computing_molecular_graphics 'DIAMOND (Brandenburg, 2009)'
_computing_publication_material 'SHELXTL (Sheldrick, 2008)'
_computing_structure_refinement 'SHELXTL (Sheldrick, 2008)'
_computing_structure_solution 'SHELXTL (Sheldrick, 2008)'
_diffrn_ambient_temperature 150(2)
_diffrn_measured_fraction_theta_full 0.997
_diffrn_measured_fraction_theta_max 0.997
_diffrn_measurement_device_type 'Bruker X8 Kappa CCD APEX II'
_diffrn_measurement_method '\w / \f scans'
_diffrn_radiation_monochromator graphite
_diffrn_radiation_source 'fine-focus sealed tube'
_diffrn_radiation_type MoK\a
_diffrn_radiation_wavelength 0.71073
_diffrn_reflns_av_R_equivalents 0.0258
_diffrn_reflns_av_sigmaI/netI 0.0092
_diffrn_reflns_limit_h_max 17
_diffrn_reflns_limit_h_min -18
_diffrn_reflns_limit_k_max 18
_diffrn_reflns_limit_k_min -18
_diffrn_reflns_limit_l_max 11
_diffrn_reflns_limit_l_min -11
_diffrn_reflns_number 22394
_diffrn_reflns_theta_full 36.27
_diffrn_reflns_theta_max 36.27
_diffrn_reflns_theta_min 3.72
_diffrn_standards_number 0
_exptl_absorpt_coefficient_mu 10.639
_exptl_absorpt_correction_T_max 0.2809
_exptl_absorpt_correction_T_min 0.1845
_exptl_absorpt_correction_type multi-scan
_exptl_absorpt_process_details
;
 SADABS (Sheldrick, 1997)
;
_exptl_crystal_colour Orange
_exptl_crystal_density_diffrn 2.480
_exptl_crystal_description Prism
_exptl_crystal_F_000 584
_exptl_crystal_size_max 0.24
_exptl_crystal_size_mid 0.18
_exptl_crystal_size_min 0.16
_refine_diff_density_max 1.816
_refine_diff_density_min -4.536
_refine_diff_density_rms 0.232
_refine_ls_extinction_method none
_refine_ls_goodness_of_fit_ref 1.255
_refine_ls_hydrogen_treatment none
_refine_ls_matrix_type full
_refine_ls_number_parameters 60
_refine_ls_number_reflns 1176
_refine_ls_number_restraints 0
_refine_ls_restrained_S_all 1.255
_refine_ls_R_factor_all 0.0139
_refine_ls_R_factor_gt 0.0138
_refine_ls_shift/su_max 0.000
_refine_ls_shift/su_mean 0.000
_refine_ls_structure_factor_coef Fsqd
_refine_ls_weighting_details 'calc w=1/[\s^2^(Fo^2^)+(0.0083P)^2^+1.7356P] where P=(Fo^2^+2Fc^2^)/3'
_refine_ls_weighting_scheme calc
_refine_ls_wR_factor_gt 0.0326
_refine_ls_wR_factor_ref 0.0326
_reflns_number_gt 1173
_reflns_number_total 1176
_reflns_threshold_expression I>2\s(I)
_cod_data_source_file ic301144j_si_002_1.cif
_cod_data_source_block I-CCDC_753631
_cod_original_sg_symbol_H-M 'P 4/n m m'
_cod_database_code 4330080

loop_
_symmetry_equiv_pos_as_xyz
'x, y, z'
'-x+1/2, -y+1/2, z'
'-y+1/2, x, z'
'y, -x+1/2, z'
'-x, y+1/2, -z'
'x+1/2, -y, -z'
'y+1/2, x+1/2, -z'
'-y, -x, -z'
'-x, -y, -z'
'x-1/2, y-1/2, -z'
'y-1/2, -x, -z'
'-y, x-1/2, -z'
'x, -y-1/2, z'
'-x-1/2, y, z'
'-y-1/2, -x-1/2, z'
'y, x, z'

loop_
_atom_site_label
_atom_site_type_symbol
_atom_site_fract_x
_atom_site_fract_y
_atom_site_fract_z
_atom_site_U_iso_or_equiv
_atom_site_adp_type
_atom_site_occupancy
_atom_site_symmetry_multiplicity
_atom_site_calc_flag
_atom_site_refinement_flags
Eu1 Eu 0.2500 0.2500 0.24284(3) 0.00759(4) Uani 0.50 8 d SP
Tb1 Tb 0.2500 0.2500 0.24284(3) 0.00759(4) Uani 0.50 8 d SP
W1 W 0.2500 -0.2500 0.5000 0.00695(4) Uani 1 8 d S
O1W O 0.2500 0.2500 0.5965(6) 0.0274(9) Uani 1 8 d S
O2W O 0.0989(4) 0.3685(4) 0.0589(7) 0.0243(11) Uani 0.30 1 d P
O3W O 0.1437(4) 0.3563(4) -0.0021(9) 0.0340(15) Uani 0.40 2 d SP
N1 N 0.2787(4) 0.0368(3) 0.3635(5) 0.0276(10) Uani 0.50 1 d P
C1 C 0.2745(3) -0.0642(3) 0.4098(4) 0.0181(8) Uani 0.50 1 d P
N2 N 0.4300(3) -0.2014(4) 0.1347(5) 0.0321(8) Uani 0.50 1 d P
C2 C 0.3673(3) -0.2224(3) 0.2610(4) 0.0171(6) Uani 0.50 1 d P

loop_
_atom_site_aniso_label
_atom_site_aniso_U_11
_atom_site_aniso_U_22
_atom_site_aniso_U_33
_atom_site_aniso_U_23
_atom_site_aniso_U_13
_atom_site_aniso_U_12
Eu1 0.00591(5) 0.00591(5) 0.01097(7) 0.000 0.000 0.000
Tb1 0.00591(5) 0.00591(5) 0.01097(7) 0.000 0.000 0.000
W1 0.00561(4) 0.00561(4) 0.00964(6) 0.000 0.000 0.000
O1W 0.0319(14) 0.0319(14) 0.0185(16) 0.000 0.000 0.000
O2W 0.0145(18) 0.022(2) 0.037(3) 0.0155(18) -0.0042(17) -0.0070(18)
O3W 0.038(2) 0.038(2) 0.027(3) 0.0062(15) -0.0062(15) 0.021(3)
N1 0.047(3) 0.0117(10) 0.0240(12) 0.0042(10) -0.0066(13) -0.0018(11)
C1 0.026(2) 0.0110(10) 0.0170(11) 0.0021(9) -0.0050(10) -0.0009(9)
N2 0.0198(14) 0.051(2) 0.0261(15) -0.0010(15) 0.0092(13) -0.0006(14)
C2 0.0119(11) 0.0214(16) 0.0181(11) -0.0013(9) 0.0028(9) 0.0002(8)

loop_
_atom_type_symbol
_atom_type_description
_atom_type_scat_dispersion_real
_atom_type_scat_dispersion_imag
_atom_type_scat_source
C C 0.0033 0.0016 'International Tables Vol C Tables 4.2.6.8 and 6.1.1.4'
H H 0.0000 0.0000 'International Tables Vol C Tables 4.2.6.8 and 6.1.1.4'
Eu Eu -0.1578 3.6682 'International Tables Vol C Tables 4.2.6.8 and 6.1.1.4'
Tb Tb -0.1723 4.1537 'International Tables Vol C Tables 4.2.6.8 and 6.1.1.4'
N N 0.0061 0.0033 'International Tables Vol C Tables 4.2.6.8 and 6.1.1.4'
O O 0.0106 0.0060 'International Tables Vol C Tables 4.2.6.8 and 6.1.1.4'
W W -0.8490 6.8722 'International Tables Vol C Tables 4.2.6.8 and 6.1.1.4'

loop_
_geom_angle_atom_site_label_1
_geom_angle_atom_site_label_2
_geom_angle_atom_site_label_3
_geom_angle
_geom_angle_site_symmetry_1
_geom_angle_site_symmetry_3
O3W Eu1 O3W 58.1(2) 3 .
O3W Eu1 O3W 58.1(2) 3 2
O3W Eu1 O3W 86.7(3) . 2
O3W Eu1 O3W 86.7(3) 3 4
O3W Eu1 O3W 58.1(2) . 4
O3W Eu1 O3W 58.1(2) 2 4
O3W Eu1 O2W 15.65(16) 3 13_565
O3W Eu1 O2W 62.98(13) . 13_565
O3W Eu1 O2W 71.68(16) 2 13_565
O3W Eu1 O2W 101.2(2) 4 13_565
O3W Eu1 O2W 15.65(16) 3 3
O3W Eu1 O2W 71.68(16) . 3
O3W Eu1 O2W 62.98(13) 2 3
O3W Eu1 O2W 101.2(2) 4 3
O2W Eu1 O2W 11.70(18) 13_565 3
O3W Eu1 O2W 62.98(13) 3 16
O3W Eu1 O2W 101.2(2) . 16
O3W Eu1 O2W 15.65(16) 2 16
O3W Eu1 O2W 71.68(16) 4 16
O2W Eu1 O2W 73.77(12) 13_565 16
O2W Eu1 O2W 63.2(2) 3 16
O3W Eu1 O2W 101.2(2) 3 4
O3W Eu1 O2W 62.98(13) . 4
O3W Eu1 O2W 71.68(16) 2 4
O3W Eu1 O2W 15.65(16) 4 4
O2W Eu1 O2W 114.9(3) 13_565 4
O2W Eu1 O2W 116.2(3) 3 4
O2W Eu1 O2W 83.8(2) 16 4
O3W Eu1 O2W 101.2(2) 3 14_655
O3W Eu1 O2W 71.68(16) . 14_655
O3W Eu1 O2W 62.98(13) 2 14_655
O3W Eu1 O2W 15.65(16) 4 14_655
O2W Eu1 O2W 116.2(3) 13_565 14_655
O2W Eu1 O2W 114.9(3) 3 14_655
O2W Eu1 O2W 73.77(12) 16 14_655
O2W Eu1 O2W 11.70(18) 4 14_655
O3W Eu1 O2W 62.98(13) 3 .
O3W Eu1 O2W 15.65(16) . .
O3W Eu1 O2W 101.2(2) 2 .
O3W Eu1 O2W 71.68(16) 4 .
O2W Eu1 O2W 63.2(2) 13_565 .
O2W Eu1 O2W 73.77(12) 3 .
O2W Eu1 O2W 114.9(3) 16 .
O2W Eu1 O2W 73.77(12) 4 .
O2W Eu1 O2W 83.8(2) 14_655 .
O3W Eu1 O2W 71.68(16) 3 2
O3W Eu1 O2W 101.2(2) . 2
O3W Eu1 O2W 15.65(16) 2 2
O3W Eu1 O2W 62.98(13) 4 2
O2W Eu1 O2W 83.8(2) 13_565 2
O2W Eu1 O2W 73.77(12) 3 2
O2W Eu1 O2W 11.70(18) 16 2
O2W Eu1 O2W 73.77(12) 4 2
O2W Eu1 O2W 63.2(2) 14_655 2
O2W Eu1 O2W 116.2(3) . 2
O3W Eu1 O2W 71.68(16) 3 15_665
O3W Eu1 O2W 15.65(16) . 15_665
O3W Eu1 O2W 101.2(2) 2 15_665
O3W Eu1 O2W 62.98(13) 4 15_665
O2W Eu1 O2W 73.77(12) 13_565 15_665
O2W Eu1 O2W 83.8(2) 3 15_665
O2W Eu1 O2W 116.2(3) 16 15_665
O2W Eu1 O2W 63.2(2) 4 15_665
O2W Eu1 O2W 73.77(12) 14_655 15_665
O2W Eu1 O2W 11.70(18) . 15_665
O2W Eu1 O2W 114.9(3) 2 15_665
O3W Eu1 N1 139.63(11) 3 3
O3W Eu1 N1 129.82(9) . 3
O3W Eu1 N1 81.83(14) 2 3
O3W Eu1 N1 74.72(16) 4 3
O2W Eu1 N1 150.30(12) 13_565 3
O2W Eu1 N1 138.80(13) 3 3
O2W Eu1 N1 77.12(13) 16 3
O2W Eu1 N1 67.04(14) 4 3
O2W Eu1 N1 59.58(14) 14_655 3
O2W Eu1 N1 137.52(13) . 3
O2W Eu1 N1 67.96(13) 2 3
O2W Eu1 N1 125.82(13) 15_665 3
O3W Eu1 N1 139.63(11) 3 13_565
O3W Eu1 N1 81.83(14) . 13_565
O3W Eu1 N1 129.82(9) 2 13_565
O3W Eu1 N1 74.72(16) 4 13_565
O2W Eu1 N1 138.80(13) 13_565 13_565
O2W Eu1 N1 150.30(12) 3 13_565
O2W Eu1 N1 137.52(13) 16 13_565
O2W Eu1 N1 59.58(14) 4 13_565
O2W Eu1 N1 67.04(14) 14_655 13_565
O2W Eu1 N1 77.12(13) . 13_565
O2W Eu1 N1 125.82(13) 2 13_565
O2W Eu1 N1 67.96(13) 15_665 13_565
N1 Eu1 N1 69.48(17) 3 13_565
O3W Eu1 N1 129.82(9) 3 15_665
O3W Eu1 N1 139.63(11) . 15_665
O3W Eu1 N1 74.72(16) 2 15_665
O3W Eu1 N1 81.83(14) 4 15_665
O2W Eu1 N1 137.52(13) 13_565 15_665
O2W Eu1 N1 125.82(13) 3 15_665
O2W Eu1 N1 67.04(14) 16 15_665
O2W Eu1 N1 77.12(13) 4 15_665
O2W Eu1 N1 67.96(13) 14_655 15_665
O2W Eu1 N1 150.30(12) . 15_665
O2W Eu1 N1 59.58(14) 2 15_665
O2W Eu1 N1 138.80(13) 15_665 15_665
N1 Eu1 N1 14.38(18) 3 15_665
N1 Eu1 N1 83.26(5) 13_565 15_665
O3W Eu1 N1 129.82(9) 3 2
O3W Eu1 N1 74.72(16) . 2
O3W Eu1 N1 139.63(11) 2 2
O3W Eu1 N1 81.83(14) 4 2
O2W Eu1 N1 125.82(13) 13_565 2
O2W Eu1 N1 137.52(13) 3 2
O2W Eu1 N1 150.30(12) 16 2
O2W Eu1 N1 67.96(13) 4 2
O2W Eu1 N1 77.12(13) 14_655 2
O2W Eu1 N1 67.04(14) . 2
O2W Eu1 N1 138.80(13) 2 2
O2W Eu1 N1 59.58(14) 15_665 2
N1 Eu1 N1 83.26(5) 3 2
N1 Eu1 N1 14.38(18) 13_565 2
N1 Eu1 N1 96.64(18) 15_665 2
O3W Eu1 N1 74.72(16) 3 4
O3W Eu1 N1 81.83(14) . 4
O3W Eu1 N1 129.82(9) 2 4
O3W Eu1 N1 139.63(11) 4 4
O2W Eu1 N1 59.58(14) 13_565 4
O2W Eu1 N1 67.04(14) 3 4
O2W Eu1 N1 125.82(13) 16 4
O2W Eu1 N1 138.80(13) 4 4
O2W Eu1 N1 150.30(12) 14_655 4
O2W Eu1 N1 67.96(13) . 4
O2W Eu1 N1 137.52(13) 2 4
O2W Eu1 N1 77.12(13) 15_665 4
N1 Eu1 N1 139.92(15) 3 4
N1 Eu1 N1 96.64(18) 13_565 4
N1 Eu1 N1 137.21(15) 15_665 4
N1 Eu1 N1 83.26(5) 2 4
O3W Eu1 N1 74.72(16) 3 14_655
O3W Eu1 N1 129.82(9) . 14_655
O3W Eu1 N1 81.83(14) 2 14_655
O3W Eu1 N1 139.63(11) 4 14_655
O2W Eu1 N1 67.04(14) 13_565 14_655
O2W Eu1 N1 59.58(14) 3 14_655
O2W Eu1 N1 67.96(13) 16 14_655
O2W Eu1 N1 150.30(12) 4 14_655
O2W Eu1 N1 138.80(13) 14_655 14_655
O2W Eu1 N1 125.82(13) . 14_655
O2W Eu1 N1 77.12(13) 2 14_655
O2W Eu1 N1 137.52(13) 15_665 14_655
N1 Eu1 N1 96.64(18) 3 14_655
N1 Eu1 N1 139.92(15) 13_565 14_655
N1 Eu1 N1 83.26(5) 15_665 14_655
N1 Eu1 N1 137.21(15) 2 14_655
N1 Eu1 N1 69.48(17) 4 14_655
O3W Eu1 N1 81.83(14) 3 16
O3W Eu1 N1 74.72(16) . 16
O3W Eu1 N1 139.63(11) 2 16
O3W Eu1 N1 129.82(9) 4 16
O2W Eu1 N1 67.96(13) 13_565 16
O2W Eu1 N1 77.12(13) 3 16
O2W Eu1 N1 138.80(13) 16 16
O2W Eu1 N1 125.82(13) 4 16
O2W Eu1 N1 137.52(13) 14_655 16
O2W Eu1 N1 59.58(14) . 16
O2W Eu1 N1 150.30(12) 2 16
O2W Eu1 N1 67.04(14) 15_665 16
N1 Eu1 N1 137.21(15) 3 16
N1 Eu1 N1 83.26(5) 13_565 16
N1 Eu1 N1 139.92(15) 15_665 16
N1 Eu1 N1 69.48(17) 2 16
N1 Eu1 N1 14.38(18) 4 16
N1 Eu1 N1 83.26(5) 14_655 16
O3W Eu1 N1 81.83(14) 3 .
O3W Eu1 N1 139.63(11) . .
O3W Eu1 N1 74.72(16) 2 .
O3W Eu1 N1 129.82(9) 4 .
O2W Eu1 N1 77.12(13) 13_565 .
O2W Eu1 N1 67.96(13) 3 .
O2W Eu1 N1 59.58(14) 16 .
O2W Eu1 N1 137.52(13) 4 .
O2W Eu1 N1 125.82(13) 14_655 .
O2W Eu1 N1 138.80(13) . .
O2W Eu1 N1 67.04(14) 2 .
O2W Eu1 N1 150.30(12) 15_665 .
N1 Eu1 N1 83.26(5) 3 .
N1 Eu1 N1 137.21(15) 13_565 .
N1 Eu1 N1 69.48(17) 15_665 .
N1 Eu1 N1 139.92(15) 2 .
N1 Eu1 N1 83.26(5) 4 .
N1 Eu1 N1 14.38(18) 14_655 .
N1 Eu1 N1 96.64(18) 16 .
O3W Eu1 O1W 136.64(17) 3 .
O3W Eu1 O1W 136.64(17) . .
O3W Eu1 O1W 136.64(17) 2 .
O3W Eu1 O1W 136.64(17) 4 .
O2W Eu1 O1W 121.91(13) 13_565 .
O2W Eu1 O1W 121.91(13) 3 .
O2W Eu1 O1W 121.91(13) 16 .
O2W Eu1 O1W 121.91(13) 4 .
O2W Eu1 O1W 121.91(13) 14_655 .
O2W Eu1 O1W 121.91(13) . .
O2W Eu1 O1W 121.91(13) 2 .
O2W Eu1 O1W 121.91(13) 15_665 .
N1 Eu1 O1W 69.96(8) 3 .
N1 Eu1 O1W 69.96(8) 13_565 .
N1 Eu1 O1W 69.96(8) 15_665 .
N1 Eu1 O1W 69.96(8) 2 .
N1 Eu1 O1W 69.96(8) 4 .
N1 Eu1 O1W 69.96(8) 14_655 .
N1 Eu1 O1W 69.96(8) 16 .
N1 Eu1 O1W 69.96(8) . .
C1 W1 C1 81.53(17) 8_556 2_545
C1 W1 C1 14.35(18) 8_556 12_556
C1 W1 C1 95.11(5) 2_545 12_556
C1 W1 C1 145.25(17) 8_556 7_546
C1 W1 C1 109.00(18) 2_545 7_546
C1 W1 C1 142.23(17) 12_556 7_546
C1 W1 C1 95.11(5) 8_556 13
C1 W1 C1 14.35(18) 2_545 13
C1 W1 C1 109.00(18) 12_556 13
C1 W1 C1 95.11(5) 7_546 13
C1 W1 C1 109.00(18) 8_556 .
C1 W1 C1 145.25(17) 2_545 .
C1 W1 C1 95.11(5) 12_556 .
C1 W1 C1 81.53(17) 7_546 .
C1 W1 C1 142.23(17) 13 .
C1 W1 C1 142.23(17) 8_556 11_656
C1 W1 C1 95.11(5) 2_545 11_656
C1 W1 C1 145.25(17) 12_556 11_656
C1 W1 C1 14.35(18) 7_546 11_656
C1 W1 C1 81.53(17) 13 11_656
C1 W1 C1 95.11(5) . 11_656
C1 W1 C1 95.11(5) 8_556 14_655
C1 W1 C1 142.23(17) 2_545 14_655
C1 W1 C1 81.53(17) 12_556 14_655
C1 W1 C1 95.11(5) 7_546 14_655
C1 W1 C1 145.25(17) 13 14_655
C1 W1 C1 14.35(18) . 14_655
C1 W1 C1 109.00(18) 11_656 14_655
C1 W1 C2 88.35(12) 8_556 7_546
C1 W1 C2 144.87(12) 2_545 7_546
C1 W1 C2 79.76(12) 12_556 7_546
C1 W1 C2 63.69(12) 7_546 7_546
C1 W1 C2 141.52(12) 13 7_546
C1 W1 C2 69.77(12) . 7_546
C1 W1 C2 72.89(12) 11_656 7_546
C1 W1 C2 71.89(12) 14_655 7_546
C1 W1 C2 69.77(12) 8_556 2_545
C1 W1 C2 63.69(12) 2_545 2_545
C1 W1 C2 71.89(12) 12_556 2_545
C1 W1 C2 144.87(12) 7_546 2_545
C1 W1 C2 72.89(12) 13 2_545
C1 W1 C2 88.35(12) . 2_545
C1 W1 C2 141.52(12) 11_656 2_545
C1 W1 C2 79.76(12) 14_655 2_545
C2 W1 C2 142.36(17) 7_546 2_545
C1 W1 C2 72.89(12) 8_556 12_556
C1 W1 C2 141.52(12) 2_545 12_556
C1 W1 C2 63.69(12) 12_556 12_556
C1 W1 C2 79.76(12) 7_546 12_556
C1 W1 C2 144.87(12) 13 12_556
C1 W1 C2 71.89(12) . 12_556
C1 W1 C2 88.35(12) 11_656 12_556
C1 W1 C2 69.77(12) 14_655 12_556
C2 W1 C2 16.13(17) 7_546 12_556
C2 W1 C2 128.65(11) 2_545 12_556
C1 W1 C2 71.89(12) 8_556 14_655
C1 W1 C2 79.76(12) 2_545 14_655
C1 W1 C2 69.77(12) 12_556 14_655
C1 W1 C2 141.52(12) 7_546 14_655
C1 W1 C2 88.35(12) 13 14_655
C1 W1 C2 72.89(12) . 14_655
C1 W1 C2 144.87(12) 11_656 14_655
C1 W1 C2 63.69(12) 14_655 14_655
C2 W1 C2 128.65(11) 7_546 14_655
C2 W1 C2 16.13(17) 2_545 14_655
C2 W1 C2 117.21(17) 12_556 14_655
C1 W1 C2 63.69(12) 8_556 8_556
C1 W1 C2 69.77(12) 2_545 8_556
C1 W1 C2 72.89(12) 12_556 8_556
C1 W1 C2 88.35(12) 7_546 8_556
C1 W1 C2 71.89(12) 13 8_556
C1 W1 C2 144.87(12) . 8_556
C1 W1 C2 79.76(12) 11_656 8_556
C1 W1 C2 141.52(12) 14_655 8_556
C2 W1 C2 75.57(17) 7_546 8_556
C2 W1 C2 117.21(17) 2_545 8_556
C2 W1 C2 73.23(17) 12_556 8_556
C2 W1 C2 128.65(11) 14_655 8_556
C1 W1 C2 79.76(12) 8_556 11_656
C1 W1 C2 71.89(12) 2_545 11_656
C1 W1 C2 88.35(12) 12_556 11_656
C1 W1 C2 72.89(12) 7_546 11_656
C1 W1 C2 69.77(12) 13 11_656
C1 W1 C2 141.52(12) . 11_656
C1 W1 C2 63.69(12) 11_656 11_656
C1 W1 C2 144.87(12) 14_655 11_656
C2 W1 C2 73.23(17) 7_546 11_656
C2 W1 C2 128.65(11) 2_545 11_656
C2 W1 C2 75.57(17) 12_556 11_656
C2 W1 C2 142.36(17) 14_655 11_656
C2 W1 C2 16.13(17) 8_556 11_656
C1 W1 C2 144.87(12) 8_556 .
C1 W1 C2 88.35(12) 2_545 .
C1 W1 C2 141.52(12) 12_556 .
C1 W1 C2 69.77(12) 7_546 .
C1 W1 C2 79.76(12) 13 .
C1 W1 C2 63.69(12) . .
C1 W1 C2 71.89(12) 11_656 .
C1 W1 C2 72.89(12) 14_655 .
C2 W1 C2 117.21(17) 7_546 .
C2 W1 C2 75.57(17) 2_545 .
C2 W1 C2 128.65(11) 12_556 .
C2 W1 C2 73.23(17) 14_655 .
C2 W1 C2 142.36(17) 8_556 .
C2 W1 C2 128.65(11) 11_656 .
C1 W1 C2 141.52(12) 8_556 13
C1 W1 C2 72.89(12) 2_545 13
C1 W1 C2 144.87(12) 12_556 13
C1 W1 C2 71.89(12) 7_546 13
C1 W1 C2 63.69(12) 13 13
C1 W1 C2 79.76(12) . 13
C1 W1 C2 69.77(12) 11_656 13
C1 W1 C2 88.35(12) 14_655 13
C2 W1 C2 128.65(11) 7_546 13
C2 W1 C2 73.23(17) 2_545 13
C2 W1 C2 142.36(17) 12_556 13
C2 W1 C2 75.57(17) 14_655 13
C2 W1 C2 128.65(11) 8_556 13
C2 W1 C2 117.21(17) 11_656 13
C2 W1 C2 16.13(17) . 13
O2W O2W O3W 67.8(4) 15_665 .
O2W O2W Eu1 84.15(9) 15_665 .
O3W O2W Eu1 75.4(7) . .
O2W O3W Eu1 88.9(8) 15_665 .
O2W O3W Eu1 88.9(8) . .
N1 N1 C1 87.8(3) 14_655 .
N1 N1 C1 63.2(2) 14_655 14_655
N1 N1 Eu1 82.81(9) 14_655 .
C1 N1 Eu1 169.9(3) . .
C1 N1 Eu1 145.9(3) 14_655 .
C1 C1 N1 92.2(3) 14_655 .
C1 C1 N1 63.2(2) 14_655 14_655
C1 C1 W1 82.82(9) 14_655 .
N1 C1 W1 175.0(3) . .
N1 C1 W1 146.0(3) 14_655 .
N2 N2 C2 78.5(3) 13 .
N2 N2 C2 53.6(2) 13 13
C2 C2 N2 101.5(3) 13 .
C2 C2 N2 53.6(2) 13 13
N2 C2 N2 47.9(4) . 13
C2 C2 W1 81.94(9) 13 .
N2 C2 W1 176.5(3) . .
N2 C2 W1 135.5(3) 13 .

loop_
_geom_bond_atom_site_label_1
_geom_bond_atom_site_label_2
_geom_bond_distance
_geom_bond_site_symmetry_2
Eu1 O3W 2.398(6) 3
Eu1 O3W 2.398(6) .
Eu1 O3W 2.398(6) 2
Eu1 O3W 2.398(6) 4
Eu1 O2W 2.477(5) 13_565
Eu1 O2W 2.477(5) 3
Eu1 O2W 2.477(5) 16
Eu1 O2W 2.477(5) 4
Eu1 O2W 2.477(5) 14_655
Eu1 O2W 2.477(5) .
Eu1 O2W 2.477(5) 2
Eu1 O2W 2.477(5) 15_665
Eu1 N1 2.507(3) 3
Eu1 N1 2.507(3) 13_565
Eu1 N1 2.507(3) 15_665
Eu1 N1 2.507(3) 2
Eu1 N1 2.507(3) 4
Eu1 N1 2.507(3) 14_655
Eu1 N1 2.507(3) 16
Eu1 N1 2.507(3) .
Eu1 O1W 2.518(4) .
W1 C1 2.150(3) 8_556
W1 C1 2.150(3) 2_545
W1 C1 2.150(3) 12_556
W1 C1 2.150(3) 7_546
W1 C1 2.150(3) 13
W1 C1 2.150(3) .
W1 C1 2.150(3) 11_656
W1 C1 2.150(3) 14_655
W1 C2 2.153(3) 7_546
W1 C2 2.153(3) 2_545
W1 C2 2.153(3) 12_556
W1 C2 2.153(3) 14_655
W1 C2 2.153(3) 8_556
W1 C2 2.153(3) 11_656
W1 C2 2.153(3) .
W1 C2 2.153(3) 13
O2W O2W 0.505(8) 15_665
O2W O3W 0.669(7) .
O3W O2W 0.669(7) 15_665
N1 N1 0.628(8) 14_655
N1 C1 1.155(4) .
N1 C1 1.293(4) 14_655
C1 C1 0.537(7) 14_655
C1 N1 1.293(4) 14_655
N2 N2 1.065(9) 13
N2 C2 1.155(4) .
N2 C2 1.406(5) 13
C2 C2 0.604(6) 13
C2 N2 1.406(5) 13

loop_
_geom_torsion_atom_site_label_1
_geom_torsion_atom_site_label_2
_geom_torsion_atom_site_label_3
_geom_torsion_atom_site_label_4
_geom_torsion
_geom_torsion_site_symmetry_1
_geom_torsion_site_symmetry_4
O3W Eu1 O2W O2W -136.26(17) 3 15_665
O3W Eu1 O2W O2W -68.5(4) . 15_665
O3W Eu1 O2W O2W -91.16(3) 2 15_665
O3W Eu1 O2W O2W -40.46(16) 4 15_665
O2W Eu1 O2W O2W -153.83(9) 13_565 15_665
O2W Eu1 O2W O2W -148.48(12) 3 15_665
O2W Eu1 O2W O2W -99.23(15) 16 15_665
O2W Eu1 O2W O2W -24.20(9) 4 15_665
O2W Eu1 O2W O2W -30.33(10) 14_655 15_665
O2W Eu1 O2W O2W -86.34(6) 2 15_665
N1 Eu1 O2W O2W -1.06(17) 3 15_665
N1 Eu1 O2W O2W 37.48(9) 13_565 15_665
N1 Eu1 O2W O2W -12.4(3) 15_665 15_665
N1 Eu1 O2W O2W 48.27(10) 2 15_665
N1 Eu1 O2W O2W 140.22(10) 4 15_665
N1 Eu1 O2W O2W -179.11(14) 14_655 15_665
N1 Eu1 O2W O2W 127.17(11) 16 15_665
N1 Eu1 O2W O2W -170.7(2) . 15_665
O1W Eu1 O2W O2W 93.66(6) . 15_665
O3W Eu1 O2W O3W -67.7(5) 3 .
O3W Eu1 O2W O3W -22.6(5) 2 .
O3W Eu1 O2W O3W 28.1(3) 4 .
O2W Eu1 O2W O3W -85.3(4) 13_565 .
O2W Eu1 O2W O3W -79.9(4) 3 .
O2W Eu1 O2W O3W -30.7(5) 16 .
O2W Eu1 O2W O3W 44.3(4) 4 .
O2W Eu1 O2W O3W 38.2(5) 14_655 .
O2W Eu1 O2W O3W -17.8(4) 2 .
O2W Eu1 O2W O3W 68.5(4) 15_665 .
N1 Eu1 O2W O3W 67.5(5) 3 .
N1 Eu1 O2W O3W 106.0(4) 13_565 .
N1 Eu1 O2W O3W 56.1(6) 15_665 .
N1 Eu1 O2W O3W 116.8(5) 2 .
N1 Eu1 O2W O3W -151.2(5) 4 .
N1 Eu1 O2W O3W -110.6(4) 14_655 .
N1 Eu1 O2W O3W -164.3(5) 16 .
N1 Eu1 O2W O3W -102.1(5) . .
O1W Eu1 O2W O3W 162.2(4) . .
Eu1 O2W O3W O2W -89.6(3) . 15_665
O2W O2W O3W Eu1 89.6(3) 15_665 .
O3W Eu1 O3W O2W 148.2(4) 3 15_665
O3W Eu1 O3W O2W -157.8(4) 2 15_665
O3W Eu1 O3W O2W -103.8(5) 4 15_665
O2W Eu1 O3W O2W 131.1(5) 13_565 15_665
O2W Eu1 O3W O2W 139.6(5) 3 15_665
O2W Eu1 O3W O2W -163.8(4) 16 15_665
O2W Eu1 O3W O2W -86.7(4) 4 15_665
O2W Eu1 O3W O2W -95.2(3) 14_655 15_665
O2W Eu1 O3W O2W 44.4(9) . 15_665
O2W Eu1 O3W O2W -151.8(5) 2 15_665
N1 Eu1 O3W O2W -81.3(5) 3 15_665
N1 Eu1 O3W O2W -26.8(4) 13_565 15_665
N1 Eu1 O3W O2W -96.2(6) 15_665 15_665
N1 Eu1 O3W O2W -14.0(4) 2 15_665
N1 Eu1 O3W O2W 71.2(5) 4 15_665
N1 Eu1 O3W O2W 125.7(4) 14_655 15_665
N1 Eu1 O3W O2W 58.4(5) 16 15_665
N1 Eu1 O3W O2W 140.6(4) . 15_665
O1W Eu1 O3W O2W 22.2(4) . 15_665
O3W Eu1 O3W O2W 103.8(5) 3 .
O3W Eu1 O3W O2W 157.8(4) 2 .
O3W Eu1 O3W O2W -148.2(4) 4 .
O2W Eu1 O3W O2W 86.7(4) 13_565 .
O2W Eu1 O3W O2W 95.2(3) 3 .
O2W Eu1 O3W O2W 151.8(5) 16 .
O2W Eu1 O3W O2W -131.1(5) 4 .
O2W Eu1 O3W O2W -139.6(5) 14_655 .
O2W Eu1 O3W O2W 163.8(4) 2 .
O2W Eu1 O3W O2W -44.4(9) 15_665 .
N1 Eu1 O3W O2W -125.7(4) 3 .
N1 Eu1 O3W O2W -71.2(5) 13_565 .
N1 Eu1 O3W O2W -140.6(4) 15_665 .
N1 Eu1 O3W O2W -58.4(5) 2 .
N1 Eu1 O3W O2W 26.8(4) 4 .
N1 Eu1 O3W O2W 81.3(5) 14_655 .
N1 Eu1 O3W O2W 14.0(4) 16 .
N1 Eu1 O3W O2W 96.2(6) . .
O1W Eu1 O3W O2W -22.2(4) . .
O3W Eu1 N1 N1 -59.18(13) 3 14_655
O3W Eu1 N1 N1 -52.6(3) . 14_655
O3W Eu1 N1 N1 -118.21(11) 2 14_655
O3W Eu1 N1 N1 -137.9(2) 4 14_655
O2W Eu1 N1 N1 -43.99(12) 13_565 14_655
O2W Eu1 N1 N1 -51.64(13) 3 14_655
O2W Eu1 N1 N1 -122.56(13) 16 14_655
O2W Eu1 N1 N1 -156.9(2) 4 14_655
O2W Eu1 N1 N1 -157.13(17) 14_655 14_655
O2W Eu1 N1 N1 -28.6(2) . 14_655
O2W Eu1 N1 N1 -132.67(12) 2 14_655
O2W Eu1 N1 N1 -32.4(3) 15_665 14_655
N1 Eu1 N1 N1 158.45(8) 3 14_655
N1 Eu1 N1 N1 108.8(2) 13_565 14_655
N1 Eu1 N1 N1 162.71(6) 15_665 14_655
N1 Eu1 N1 N1 87.36(3) 2 14_655
N1 Eu1 N1 N1 16.28(7) 4 14_655
N1 Eu1 N1 N1 21.55(8) 16 14_655
O1W Eu1 N1 N1 87.36(3) . 14_655
O3W Eu1 N1 C1 -38.1(17) 3 .
O3W Eu1 N1 C1 -31.6(18) . .
O3W Eu1 N1 C1 -97.1(17) 2 .
O3W Eu1 N1 C1 -116.9(17) 4 .
O2W Eu1 N1 C1 -22.9(17) 13_565 .
O2W Eu1 N1 C1 -30.6(17) 3 .
O2W Eu1 N1 C1 -101.5(17) 16 .
O2W Eu1 N1 C1 -135.8(17) 4 .
O2W Eu1 N1 C1 -136.1(17) 14_655 .
O2W Eu1 N1 C1 -7.5(18) . .
O2W Eu1 N1 C1 -111.6(17) 2 .
O2W Eu1 N1 C1 -11.3(19) 15_665 .
N1 Eu1 N1 C1 179.5(17) 3 .
N1 Eu1 N1 C1 129.8(16) 13_565 .
N1 Eu1 N1 C1 -176.2(17) 15_665 .
N1 Eu1 N1 C1 108.4(17) 2 .
N1 Eu1 N1 C1 37.4(18) 4 .
N1 Eu1 N1 C1 21.1(17) 14_655 .
N1 Eu1 N1 C1 42.6(18) 16 .
O1W Eu1 N1 C1 108.4(17) . .
O3W Eu1 N1 C1 -53.4(5) 3 14_655
O3W Eu1 N1 C1 -46.9(6) . 14_655
O3W Eu1 N1 C1 -112.5(5) 2 14_655
O3W Eu1 N1 C1 -132.2(5) 4 14_655
O2W Eu1 N1 C1 -38.2(5) 13_565 14_655
O2W Eu1 N1 C1 -45.9(5) 3 14_655
O2W Eu1 N1 C1 -116.8(5) 16 14_655
O2W Eu1 N1 C1 -151.1(4) 4 14_655
O2W Eu1 N1 C1 -151.4(5) 14_655 14_655
O2W Eu1 N1 C1 -22.8(6) . 14_655
O2W Eu1 N1 C1 -126.9(5) 2 14_655
O2W Eu1 N1 C1 -26.6(6) 15_665 14_655
N1 Eu1 N1 C1 164.2(4) 3 14_655
N1 Eu1 N1 C1 114.5(4) 13_565 14_655
N1 Eu1 N1 C1 168.5(4) 15_665 14_655
N1 Eu1 N1 C1 93.1(5) 2 14_655
N1 Eu1 N1 C1 22.0(5) 4 14_655
N1 Eu1 N1 C1 5.8(5) 14_655 14_655
N1 Eu1 N1 C1 27.3(5) 16 14_655
O1W Eu1 N1 C1 93.1(5) . 14_655
N1 N1 C1 C1 0.0 14_655 14_655
Eu1 N1 C1 C1 -20.9(17) . 14_655
C1 N1 C1 N1 0.0 14_655 14_655
Eu1 N1 C1 N1 -20.9(17) . 14_655
C1 W1 C1 C1 -15.15(7) 8_556 14_655
C1 W1 C1 C1 87.74(3) 2_545 14_655
C1 W1 C1 C1 -18.88(9) 12_556 14_655
C1 W1 C1 C1 -160.98(9) 7_546 14_655
C1 W1 C1 C1 111.6(3) 13 14_655
C1 W1 C1 C1 -165.63(7) 11_656 14_655
C2 W1 C1 C1 -95.98(10) 7_546 14_655
C2 W1 C1 C1 52.77(9) 2_545 14_655
C2 W1 C1 C1 -79.05(10) 12_556 14_655
C2 W1 C1 C1 48.11(10) 14_655 14_655
C2 W1 C1 C1 -86.17(19) 8_556 14_655
C2 W1 C1 C1 -112.68(18) 11_656 14_655
C2 W1 C1 C1 127.47(10) . 14_655
C2 W1 C1 C1 126.02(9) 13 14_655
C1 W1 C1 N1 -13.7(4) 8_556 14_655
C1 W1 C1 N1 89.2(5) 2_545 14_655
C1 W1 C1 N1 -17.4(4) 12_556 14_655
C1 W1 C1 N1 -159.5(5) 7_546 14_655
C1 W1 C1 N1 113.1(5) 13 14_655
C1 W1 C1 N1 -164.2(5) 11_656 14_655
C1 W1 C1 N1 1.5(5) 14_655 14_655
C2 W1 C1 N1 -94.5(5) 7_546 14_655
C2 W1 C1 N1 54.2(5) 2_545 14_655
C2 W1 C1 N1 -77.6(5) 12_556 14_655
C2 W1 C1 N1 49.6(5) 14_655 14_655
C2 W1 C1 N1 -84.7(5) 8_556 14_655
C2 W1 C1 N1 -111.2(5) 11_656 14_655
C2 W1 C1 N1 128.9(5) . 14_655
C2 W1 C1 N1 127.5(5) 13 14_655
N2 N2 C2 C2 0.0 13 13
C2 N2 C2 N2 0.0 13 13
C1 W1 C2 C2 -88.97(19) 8_556 13
C1 W1 C2 C2 -16.24(9) 2_545 13
C1 W1 C2 C2 -112.39(18) 12_556 13
C1 W1 C2 C2 94.72(10) 7_546 13
C1 W1 C2 C2 -4.67(9) 13 13
C1 W1 C2 C2 -174.87(10) . 13
C1 W1 C2 C2 79.69(10) 11_656 13
C1 W1 C2 C2 -162.99(9) 14_655 13
C2 W1 C2 C2 138.61(4) 7_546 13
C2 W1 C2 C2 -79.47(11) 2_545 13
C2 W1 C2 C2 152.21(11) 12_556 13
C2 W1 C2 C2 -96.04(7) 14_655 13
C2 W1 C2 C2 36.60(4) 8_556 13
C2 W1 C2 C2 48.85(12) 11_656 13
C1 W1 C2 N2 -16.6(4) 2_545 13
C1 W1 C2 N2 -112.8(4) 12_556 13
C1 W1 C2 N2 94.3(4) 7_546 13
C1 W1 C2 N2 -5.1(4) 13 13
C1 W1 C2 N2 -175.3(4) . 13
C1 W1 C2 N2 79.3(4) 11_656 13
C1 W1 C2 N2 -163.4(4) 14_655 13
C2 W1 C2 N2 138.2(4) 7_546 13
C2 W1 C2 N2 -79.9(4) 2_545 13
C2 W1 C2 N2 151.8(4) 12_556 13
C2 W1 C2 N2 -96.4(4) 14_655 13
C2 W1 C2 N2 36.2(3) 8_556 13
C2 W1 C2 N2 48.4(3) 11_656 13
C2 W1 C2 N2 -0.4(4) 13 13
